data_4516553
loop_
_publ_author_name
'Reger, Daniel L.'
'Leitner, Andrew'
'Smith, Mark D.'

_publ_section_title
;
 Homochiral, Helical Coordination Complexes of Lanthanides(III) and
 Mixed-Metal Lanthanides(III): Impact of the 1,8-Naphthalimide
 Supramolecular Tecton on Structure, Magnetic Properties, and Luminescence
;
_journal_issue 11
_journal_name_full 'Crystal Growth &amp; Design'
_journal_page_first 5637
_journal_paper_doi 10.1021/acs.cgd.5b01387
_journal_volume 15
_journal_year 2015
_chemical_absolute_configuration ad
_chemical_formula_moiety 'C120 H83 Ce3 N8 O42, 4(H2 O)'
_chemical_formula_sum 'C120 H91 Ce3 N8 O46'
_chemical_formula_weight 2801.36
_space_group_crystal_system tetragonal
_space_group_IT_number 96
_space_group_name_Hall 'P 4nw 2abw'
_space_group_name_H-M_alt 'P 43 21 2'
_atom_sites_solution_hydrogens mixed
_atom_sites_solution_primary direct
_audit_creation_date 2015-09-21
_audit_creation_method
;
Olex2 1.2
(compiled 2015.01.26 svn.r3150 for OlexSys, GUI svn.r4998)
;
_cell_angle_alpha 90
_cell_angle_beta 90
_cell_angle_gamma 90
_cell_formula_units_Z 4
_cell_length_a 15.0749(10)
_cell_length_b 15.0749(10)
_cell_length_c 55.646(7)
_cell_measurement_reflns_used 7339
_cell_measurement_temperature 100(2)
_cell_measurement_theta_max 24.36
_cell_measurement_theta_min 2.41
_cell_volume 12646(2)
_computing_cell_refinement 'SAINT v6.45A (Bruker, 2003)'
_computing_data_reduction 'SAINT v6.45A (Bruker, 2003)'
_computing_molecular_graphics 'Olex2 (Dolomanov et al., 2009)'
_computing_publication_material 'Olex2 (Dolomanov et al., 2009)'
_computing_structure_refinement 'XL (Sheldrick, 2008)'
_computing_structure_solution 'ShelXS (Sheldrick, 2008)'
_diffrn_ambient_temperature 100(2)
_diffrn_measured_fraction_theta_full 0.999
_diffrn_measured_fraction_theta_max 0.999
_diffrn_measurement_device_type 'CCD are detector'
_diffrn_measurement_method 'phi and omega scans'
_diffrn_radiation_monochromator graphite
_diffrn_radiation_type MoK\a
_diffrn_radiation_wavelength 0.71073
_diffrn_reflns_av_R_equivalents 0.0798
_diffrn_reflns_av_unetI/netI 0.0409
_diffrn_reflns_Laue_measured_fraction_full 0.999
_diffrn_reflns_Laue_measured_fraction_max 0.999
_diffrn_reflns_limit_h_max 17
_diffrn_reflns_limit_h_min -17
_diffrn_reflns_limit_k_max 17
_diffrn_reflns_limit_k_min -17
_diffrn_reflns_limit_l_max 66
_diffrn_reflns_limit_l_min -66
_diffrn_reflns_number 159891
_diffrn_reflns_point_group_measured_fraction_full 0.999
_diffrn_reflns_point_group_measured_fraction_max 0.999
_diffrn_reflns_theta_full 25.013
_diffrn_reflns_theta_max 25.013
_diffrn_reflns_theta_min 1.399
_diffrn_source 'sealed tube'
_exptl_absorpt_coefficient_mu 1.151
_exptl_absorpt_correction_type none
_exptl_crystal_colour yellow
_exptl_crystal_colour_modifier light
_exptl_crystal_colour_primary yellow
_exptl_crystal_density_diffrn 1.471
_exptl_crystal_description plate
_exptl_crystal_F_000 5636
_exptl_crystal_size_max 0.22
_exptl_crystal_size_mid 0.2
_exptl_crystal_size_min 0.12
_refine_diff_density_max 0.688
_refine_diff_density_min -0.566
_refine_diff_density_rms 0.082
_refine_ls_abs_structure_details
;
 Flack x determined using 4178 quotients [(I+)-(I-)]/[(I+)+(I-)]
 (Parsons, Flack and Wagner, Acta Cryst. B69 (2013) 249-259).
;
_refine_ls_abs_structure_Flack -0.014(5)
_refine_ls_extinction_method none
_refine_ls_goodness_of_fit_ref 1.093
_refine_ls_hydrogen_treatment constr
_refine_ls_matrix_type full
_refine_ls_number_parameters 773
_refine_ls_number_reflns 11142
_refine_ls_number_restraints 70
_refine_ls_restrained_S_all 1.098
_refine_ls_R_factor_all 0.0394
_refine_ls_R_factor_gt 0.0368
_refine_ls_shift/su_max 0.001
_refine_ls_shift/su_mean 0.000
_refine_ls_structure_factor_coef Fsqd
_refine_ls_weighting_details 'w=1/[\s^2^(Fo^2^)+(0.0469P)^2^+4.0675P] where P=(Fo^2^+2Fc^2^)/3'
_refine_ls_weighting_scheme calc
_refine_ls_wR_factor_gt 0.0894
_refine_ls_wR_factor_ref 0.0905
_reflns_Friedel_coverage 0.741
_reflns_Friedel_fraction_full 0.999
_reflns_Friedel_fraction_max 0.999
_reflns_number_gt 10591
_reflns_number_total 11142
_reflns_threshold_expression 'I > 2\s(I)'
_cod_data_source_file cg5b01387_si_002.cif
_cod_data_source_block 2
_cod_database_code 4516553
_shelx_space_group_comment
;
The symmetry employed for this shelxl refinement is uniquely defined
by the following loop, which should always be used as a source of
symmetry information in preference to the above space-group names.
They are only intended as comments.
;
_olex2_refinement_description
;
1. Fixed Uiso
 At 1.2 times of:
  All C(H) groups, All C(H,H) groups, All C(H,H,H,H) groups
2. Restrained distances
 O1A-O3CB_$1
 -2.7 with sigma of 0.015
 O7-O3E
 -2.7 with sigma of 0.02
 C14C-O3CA = C14C-O3CB = C14Z-O3CC
 1.45 with sigma of 0.02
 C13C-C15C \\sim C13Z-C15C
 with sigma of 0.01
 N1C-C13C \\sim N1C-C13Z
 with sigma of 0.01
 N1C-C14C \\sim N1C-C14Z
 with sigma of 0.01
 C13C-C14C \\sim C13Z-C14Z
 with sigma of 0.0075
3. Uiso/Uaniso restraints and constraints
Uiso(O3CA) = Uiso(O3CB) = Uiso(O3CC)
Uiso(C13D) = Uiso(C13E)
Uiso(C15D) = Uiso(C15E)
Uanis(O4D) = Uanis(O4E)
Uiso(N1D) = Uiso(N1E)
Uiso(C10D) = Uiso(C11D) = Uiso(C11E)
Uiso(C8D) = Uiso(C8E)
Uiso(C9D) = Uiso(C9E)
Uiso(C2D) = Uiso(C2E)
Uiso(C5D) = Uiso(C5E)
Uiso(C4D) = Uiso(C4E)
Uanis(O3D) = Uanis(O3E)
Uanis(O2D) = Uanis(O2E)
Uiso(C3D) = Uiso(C3E)
Uiso(C14C) = Uiso(C14Z)
Uiso(C13C) = Uiso(C13Z)
Uiso(O5D) = Uiso(O5E)
4. Same fragment restrains
{C1D, C2D, C3D, C4D, C5D, C6D, C7D, C8D, C9D, C10D, C11D, C12D, C13D, C14D,
C15D, N1D, O1D, O2D, O3D, O4D, O5D} sigma for 1-2: 0.015, 1-3: 0.04
as
{C1E, C2E, C3E, C4E, C5E, C6E, C7E, C8E, C9E, C10E, C11E, C12E, C13E, C14E,
C15E, N1E, O1E, O2E, O3E, O4E, O5E}
5. Others
 1*[Sof(H14E)+Sof(H14F)+Sof(O3CA)]+1*[Sof(H14G)+Sof(H14H)+Sof(O3CB)]+1*
 [Sof(C13C)+Sof(H13C)+Sof(C14C)+Sof(C13Z)+Sof(H13Z)+Sof(C14Z)+Sof(H14I)+
 Sof(H14J)+Sof(O3CC)]=1 with esd of 0.0001
 Sof(C1E)=Sof(C2E)=Sof(C3E)=Sof(C4E)=Sof(C5E)=Sof(C6E)=Sof(H6E)=Sof(C7E)=
 Sof(H7E)=Sof(C8E)=Sof(H8E)=Sof(C9E)=Sof(C10E)=Sof(H10E)=Sof(C11E)=Sof(H11E)=
 Sof(C12E)=Sof(H12E)=Sof(C13E)=Sof(H13E)=Sof(C14E)=Sof(H14M)=Sof(H14N)=
 Sof(C15E)=Sof(N1E)=Sof(O1E)=Sof(O2E)=Sof(O3E)=Sof(O4E)=Sof(O5E)=1-FVAR(1)
 Sof(C1D)=Sof(C2D)=Sof(C3D)=Sof(C4D)=Sof(C5D)=Sof(C6D)=Sof(H6D)=Sof(C7D)=
 Sof(H7D)=Sof(C8D)=Sof(H8D)=Sof(C9D)=Sof(C10D)=Sof(H10D)=Sof(C11D)=Sof(H11D)=
 Sof(C12D)=Sof(H12D)=Sof(C13D)=Sof(H13D)=Sof(C14D)=Sof(H14K)=Sof(H14L)=
 Sof(C15D)=Sof(N1D)=Sof(O1D)=Sof(O2D)=Sof(O3D)=Sof(O4D)=Sof(O5D)=FVAR(1)
 Sof(H14E)=Sof(H14F)=Sof(O3CA)=FVAR(2)
 Sof(H14G)=Sof(H14H)=Sof(O3CB)=FVAR(3)
 Sof(C13C)=Sof(H13C)=Sof(C14C)=1-FVAR(4)
 Sof(C13Z)=Sof(H13Z)=Sof(C14Z)=Sof(H14I)=Sof(H14J)=Sof(O3CC)=FVAR(4)
6.a Riding coordinates:
 C14C(H14E,H14F,H14G,H14H)
6.b Ternary CH refined with riding coordinates:
 C13A(H13A), C13B(H13B), C13C(H13C), C13Z(H13Z), C13D(H13D), C13E(H13E)
6.c Secondary CH2 refined with riding coordinates:
 C14A(H14A,H14B), C14B(H14C,H14D), C14Z(H14I,H14J), C14D(H14K,H14L), C14E(H14M,
 H14N)
6.d Aromatic/amide H refined with riding coordinates:
 C6A(H6A), C7A(H7A), C8A(H8A), C10A(H10A), C11A(H11A), C12A(H12A), C6B(H6B),
 C7B(H7B), C8B(H8B), C10B(H10B), C11B(H11B), C12B(H12B), C6C(H6C), C7C(H7C),
 C8C(H8C), C10C(H10C), C11C(H11C), C12C(H12C), C6D(H6D), C7D(H7D), C8D(H8D),
 C10D(H10D), C11D(H11D), C12D(H12D), C6E(H6E), C7E(H7E), C8E(H8E), C10E(H10E),
 C11E(H11E), C12E(H12E)
;
_shelx_shelxl_version_number 2014/7
_olex2_submission_special_instructions 'No special instructions were received'

loop_
_space_group_symop_operation_xyz
'x, y, z'
'-y+1/2, x+1/2, z+3/4'
'-x, -y, z+1/2'
'y+1/2, -x+1/2, z+1/4'
'x+1/2, -y+1/2, -z+1/4'
'-x+1/2, y+1/2, -z+3/4'
'y, x, -z'
'-y, -x, -z+1/2'

loop_
_atom_site_label
_atom_site_type_symbol
_atom_site_fract_x
_atom_site_fract_y
_atom_site_fract_z
_atom_site_U_iso_or_equiv
_atom_site_adp_type
_atom_site_occupancy
_atom_site_site_symmetry_order
_atom_site_calc_flag
_atom_site_refinement_flags_posn
_atom_site_refinement_flags_adp
_atom_site_refinement_flags_occupancy
_atom_site_disorder_assembly
_atom_site_disorder_group
Ce1 Ce 0.58537(2) 0.44585(2) 0.20040(2) 0.02014(10) Uani 1 1 d . . . . .
Ce2 Ce 0.42736(2) 0.57264(2) 0.2500 0.02571(13) Uani 1 2 d S T P . .
C1A C 0.1717(5) 0.3416(5) 0.18446(12) 0.0327(17) Uani 1 1 d . . . . .
C2A C 0.0764(5) 0.3670(6) 0.18092(12) 0.0388(18) Uani 1 1 d . . . . .
C3A C 0.0513(5) 0.4578(6) 0.18153(12) 0.042(2) Uani 1 1 d . . . . .
C4A C 0.1135(5) 0.5252(5) 0.18432(12) 0.0342(18) Uani 1 1 d . . . . .
C5A C 0.2094(5) 0.5034(5) 0.18581(12) 0.0306(17) Uani 1 1 d . . . . .
C6A C 0.0153(5) 0.2998(7) 0.17643(13) 0.054(3) Uani 1 1 d . . . . .
H6A H 0.0335 0.2396 0.1752 0.064 Uiso 1 1 calc R . . . .
C7A C -0.0761(6) 0.3243(7) 0.17370(13) 0.055(3) Uani 1 1 d . . . . .
H7A H -0.1193 0.2797 0.1708 0.066 Uiso 1 1 calc R . . . .
C8A C -0.1017(5) 0.4112(9) 0.17522(15) 0.064(3) Uani 1 1 d . . . . .
H8A H -0.1628 0.4254 0.1738 0.077 Uiso 1 1 calc R . . . .
C9A C -0.0405(5) 0.4797(7) 0.17875(13) 0.048(2) Uani 1 1 d . . . . .
C10A C -0.0632(6) 0.5696(8) 0.18014(15) 0.064(3) Uani 1 1 d . . . . .
H10A H -0.1239 0.5857 0.1787 0.077 Uiso 1 1 calc R . . . .
C11A C -0.0035(6) 0.6338(7) 0.18341(16) 0.057(3) Uani 1 1 d . . . . .
H11A H -0.0223 0.6938 0.1845 0.069 Uiso 1 1 calc R . . . .
C12A C 0.0879(6) 0.6129(6) 0.18531(14) 0.048(2) Uani 1 1 d . . . . .
H12A H 0.1307 0.6585 0.1872 0.057 Uiso 1 1 calc R . . . .
C13A C 0.3249(4) 0.3919(4) 0.19146(11) 0.0247(15) Uani 1 1 d . . . . .
H13A H 0.3285 0.3277 0.1959 0.030 Uiso 1 1 calc R . . . .
C14A C 0.3815(4) 0.4045(5) 0.16905(11) 0.0275(15) Uani 1 1 d . . . . .
H14A H 0.3545 0.3725 0.1553 0.033 Uiso 1 1 calc R . . . .
H14B H 0.3849 0.4682 0.1649 0.033 Uiso 1 1 calc R . . . .
C15A C 0.3568(4) 0.4446(4) 0.21321(11) 0.0222(14) Uani 1 1 d . . . . .
N1A N 0.2308(3) 0.4117(4) 0.18702(9) 0.0253(12) Uani 1 1 d . . . . .
O1A O 0.1974(4) 0.2660(4) 0.18559(10) 0.0486(15) Uani 1 1 d D . . . .
O2A O 0.2671(3) 0.5581(3) 0.18660(8) 0.0326(11) Uani 1 1 d . . . . .
O3A O 0.4698(3) 0.3702(3) 0.17367(8) 0.0315(11) Uani 1 1 d . . . . .
O4A O 0.4331(3) 0.4820(3) 0.21178(7) 0.0252(10) Uani 1 1 d . . . . .
O5A O 0.3115(3) 0.4495(4) 0.23171(8) 0.0361(12) Uani 1 1 d . . . . .
C1B C 0.3900(6) 0.8658(5) 0.18615(14) 0.043(2) Uani 1 1 d . . . . .
C2B C 0.4111(6) 0.9624(5) 0.19032(13) 0.0411(19) Uani 1 1 d . . . . .
C3B C 0.4989(6) 0.9914(5) 0.19172(12) 0.0375(19) Uani 1 1 d . . . . .
C4B C 0.5686(5) 0.9309(4) 0.18980(11) 0.0350(17) Uani 1 1 d . . . . .
C5B C 0.5508(5) 0.8364(4) 0.18542(11) 0.0316(17) Uani 1 1 d . . . . .
C6B C 0.3412(7) 1.0219(6) 0.19198(15) 0.059(3) Uani 1 1 d . . . . .
H6B H 0.2817 1.0015 0.1909 0.071 Uiso 1 1 calc R . . . .
C7B C 0.3591(8) 1.1123(6) 0.19522(17) 0.065(3) Uani 1 1 d . . . . .
H7B H 0.3114 1.1533 0.1964 0.078 Uiso 1 1 calc R . . . .
C8B C 0.4431(8) 1.1413(6) 0.19670(15) 0.063(3) Uani 1 1 d . . . . .
H8B H 0.4538 1.2030 0.1988 0.076 Uiso 1 1 calc R . . . .
C9B C 0.5162(7) 1.0828(6) 0.19527(13) 0.049(2) Uani 1 1 d . . . . .
C10B C 0.6037(8) 1.1098(6) 0.19663(13) 0.059(3) Uani 1 1 d . . . . .
H10B H 0.6165 1.1710 0.1988 0.071 Uiso 1 1 calc R . . . .
C11B C 0.6708(7) 1.0522(6) 0.19497(13) 0.056(2) Uani 1 1 d . . . . .
H11B H 0.7301 1.0732 0.1962 0.068 Uiso 1 1 calc R . . . .
C12B C 0.6553(6) 0.9599(6) 0.19143(12) 0.046(2) Uani 1 1 d . . . . .
H12B H 0.7033 0.9193 0.1902 0.055 Uiso 1 1 calc R . . . .
C13B C 0.4472(5) 0.7150(4) 0.17670(12) 0.0330(16) Uani 1 1 d . . . . .
H13B H 0.3821 0.7053 0.1789 0.040 Uiso 1 1 calc R . . . .
C14B C 0.4666(6) 0.6935(5) 0.15074(13) 0.051(2) Uani 1 1 d . . . . .
H14C H 0.5285 0.7100 0.1468 0.061 Uiso 1 1 calc R . . . .
H14D H 0.4594 0.6291 0.1479 0.061 Uiso 1 1 calc R . . . .
C15B C 0.4940(5) 0.6517(4) 0.19460(11) 0.0308(15) Uani 1 1 d . . . . .
N1B N 0.4639(4) 0.8092(4) 0.18317(10) 0.0295(14) Uani 1 1 d . . . . .
O1B O 0.3157(4) 0.8365(4) 0.18486(12) 0.0643(18) Uani 1 1 d . . . . .
O2B O 0.6106(3) 0.7804(3) 0.18356(9) 0.0409(13) Uani 1 1 d . . . . .
O3B O 0.4071(6) 0.7415(4) 0.13602(11) 0.084(2) Uani 1 1 d . . . . .
O4B O 0.5381(3) 0.5895(3) 0.18564(8) 0.0319(10) Uani 1 1 d . . . . .
O5B O 0.4800(3) 0.6651(3) 0.21645(8) 0.0357(12) Uani 1 1 d . . . . .
C1C C 0.7265(6) 0.1530(6) 0.13486(14) 0.050(2) Uani 1 1 d . . . . .
C2C C 0.6952(6) 0.0622(6) 0.13158(13) 0.047(2) Uani 1 1 d . . . . .
C3C C 0.6036(6) 0.0442(5) 0.13107(12) 0.0393(19) Uani 1 1 d . . . . .
C4C C 0.5414(5) 0.1128(5) 0.13375(12) 0.0390(19) Uani 1 1 d . . . . .
C5C C 0.5725(5) 0.2060(5) 0.13556(11) 0.0355(17) Uani 1 1 d . . . . .
C6C C 0.7547(7) -0.0077(7) 0.12912(15) 0.063(3) Uani 1 1 d . . . . .
H6C H 0.8167 0.0035 0.1293 0.076 Uiso 1 1 calc R . . . .
C7C C 0.7231(9) -0.0954(7) 0.12637(17) 0.077(4) Uani 1 1 d . . . . .
H7C H 0.7637 -0.1433 0.1250 0.092 Uiso 1 1 calc R . . . .
C8C C 0.6340(9) -0.1111(7) 0.12563(16) 0.072(3) Uani 1 1 d . . . . .
H8C H 0.6141 -0.1702 0.1230 0.087 Uiso 1 1 calc R . . . .
C9C C 0.5717(8) -0.0455(6) 0.12849(13) 0.054(2) Uani 1 1 d . . . . .
C10C C 0.4812(8) -0.0602(7) 0.12875(14) 0.067(3) Uani 1 1 d . . . . .
H10C H 0.4593 -0.1188 0.1267 0.080 Uiso 1 1 calc R . . . .
C11C C 0.4235(7) 0.0072(8) 0.13182(16) 0.068(3) Uani 1 1 d . . . . .
H11C H 0.3618 -0.0052 0.1325 0.082 Uiso 1 1 calc R . . . .
C12C C 0.4527(6) 0.0957(7) 0.13409(12) 0.051(2) Uani 1 1 d . . . . .
H12C H 0.4112 0.1426 0.1358 0.061 Uiso 1 1 calc R . . . .
C13C C 0.6998(9) 0.3118(6) 0.13703(18) 0.037(3) Uiso 0.600(4) 1 d D . . A 1
H13C H 0.7635 0.3015 0.1412 0.045 Uiso 0.600(4) 1 calc R . . A 1
C14C C 0.7035(10) 0.3602(9) 0.1148(2) 0.055(3) Uiso 0.600(4) 1 d D . . A 1
H14E H 0.6442 0.3727 0.1096 0.066 Uiso 0.295(4) 1 d R . . B 1
H14F H 0.7297 0.3214 0.1031 0.066 Uiso 0.295(4) 1 d R . . B 1
H14G H 0.7305 0.4172 0.1172 0.066 Uiso 0.305(4) 1 d R . . C 1
H14H H 0.6456 0.3686 0.1080 0.066 Uiso 0.305(4) 1 d R . . C 1
C15C C 0.6627(4) 0.3601(5) 0.15890(12) 0.0290(15) Uani 1 1 d D . . . .
N1C N 0.6626(4) 0.2216(4) 0.13494(11) 0.0422(16) Uani 1 1 d D . . . .
O1C O 0.8064(4) 0.1739(5) 0.13607(12) 0.070(2) Uani 1 1 d . . . . .
O2C O 0.5216(4) 0.2694(4) 0.13757(9) 0.0453(14) Uani 1 1 d . . . . .
O3CA O 0.747(2) 0.4463(17) 0.1137(6) 0.109(5) Uiso 0.295(4) 1 d D . . A 1
O3CB O 0.7663(15) 0.3164(17) 0.1003(4) 0.109(5) Uiso 0.305(4) 1 d D . . A 1
C13Z C 0.6776(14) 0.3183(7) 0.1343(2) 0.037(3) Uiso 0.400(4) 1 d D . . A 2
H13Z H 0.7439 0.3180 0.1343 0.045 Uiso 0.400(4) 1 calc R . . A 2
C14Z C 0.6638(17) 0.3623(11) 0.1118(3) 0.055(3) Uiso 0.400(4) 1 d D . . A 2
H14I H 0.6000 0.3593 0.1078 0.066 Uiso 0.400(4) 1 calc R . . A 2
H14J H 0.6967 0.3299 0.0992 0.066 Uiso 0.400(4) 1 calc R . . A 2
O3CC O 0.6916(16) 0.4548(13) 0.1115(4) 0.109(5) Uiso 0.400(4) 1 d D . . A 2
O4C O 0.6534(3) 0.4430(3) 0.15861(8) 0.0379(12) Uani 1 1 d . . . . .
O5C O 0.6513(3) 0.3150(3) 0.17757(8) 0.0284(10) Uani 1 1 d . . . . .
C1D C 0.9100(6) 0.5020(7) 0.24370(17) 0.026(2) Uiso 0.679(5) 1 d D . . D 1
C2D C 0.9736(6) 0.4306(7) 0.24323(18) 0.023(2) Uiso 0.679(5) 1 d D . . D 1
C3D C 0.9463(6) 0.3404(7) 0.23728(17) 0.024(2) Uiso 0.679(5) 1 d D . . D 1
C4D C 0.8596(6) 0.3237(8) 0.23113(18) 0.025(2) Uiso 0.679(5) 1 d D . . D 1
C5D C 0.7916(6) 0.3933(6) 0.23112(17) 0.0185(18) Uiso 0.679(5) 1 d D . . D 1
C6D C 1.0614(7) 0.4472(7) 0.2488(2) 0.038(3) Uiso 0.679(5) 1 d D . . D 1
H6D H 1.0766 0.5065 0.2528 0.046 Uiso 0.679(5) 1 calc R . . D 1
C7D C 1.1259(7) 0.3883(7) 0.2489(2) 0.032(3) Uiso 0.679(5) 1 d D . . D 1
H7D H 1.1854 0.4042 0.2526 0.038 Uiso 0.679(5) 1 calc R . . D 1
C8D C 1.0982(7) 0.2876(8) 0.24264(19) 0.041(3) Uiso 0.679(5) 1 d D . . D 1
H8D H 1.1399 0.2403 0.2426 0.049 Uiso 0.679(5) 1 calc R . . D 1
C9D C 1.0136(8) 0.2756(10) 0.2375(2) 0.039(3) Uiso 0.679(5) 1 d D . . D 1
C10D C 0.9801(7) 0.1842(8) 0.2297(2) 0.0422(19) Uiso 0.679(5) 1 d D . . D 1
H10D H 1.0205 0.1358 0.2297 0.051 Uiso 0.679(5) 1 calc R . . D 1
C11D C 0.8968(7) 0.1696(7) 0.2228(2) 0.0422(19) Uiso 0.679(5) 1 d D . . D 1
H11D H 0.8802 0.1125 0.2172 0.051 Uiso 0.679(5) 1 calc R . . D 1
C12D C 0.8329(6) 0.2377(7) 0.22373(18) 0.028(2) Uiso 0.679(5) 1 d D . . D 1
H12D H 0.7729 0.2263 0.2195 0.033 Uiso 0.679(5) 1 calc R . . D 1
C13D C 0.7539(6) 0.5492(7) 0.24126(17) 0.0257(19) Uiso 0.679(5) 1 d D . . D 1
H13D H 0.7783 0.5912 0.2535 0.031 Uiso 0.679(5) 1 calc R . . D 1
C14D C 0.7431(8) 0.6023(8) 0.21817(17) 0.026(3) Uiso 0.679(5) 1 d D . . D 1
H14K H 0.6946 0.6460 0.2202 0.032 Uiso 0.679(5) 1 calc R . . D 1
H14L H 0.7985 0.6355 0.2149 0.032 Uiso 0.679(5) 1 calc R . . D 1
C15D C 0.6674(7) 0.5132(9) 0.2518(2) 0.0206(18) Uiso 0.679(5) 1 d D . . D 1
N1D N 0.8197(5) 0.4763(6) 0.23899(14) 0.0204(16) Uiso 0.679(5) 1 d D . . D 1
O1D O 0.9280(5) 0.5795(6) 0.24769(14) 0.0365(19) Uiso 0.679(5) 1 d D . . D 1
O2D O 0.7150(7) 0.3827(7) 0.2244(3) 0.021(2) Uani 0.679(5) 1 d D . . D 1
O3D O 0.7232(9) 0.5456(7) 0.19793(17) 0.021(3) Uani 0.679(5) 1 d D . . D 1
O4D O 0.5975(7) 0.5263(16) 0.2390(3) 0.0181(18) Uani 0.679(5) 1 d D . . D 1
O5D O 0.6693(7) 0.4736(6) 0.27143(17) 0.0233(14) Uiso 0.679(5) 1 d D . . D 1
C1E C 0.9022(11) 0.5545(13) 0.2449(4) 0.032(6) Uiso 0.321(5) 1 d D . . D 2
C2E C 0.9732(10) 0.4912(12) 0.2449(4) 0.023(2) Uiso 0.321(5) 1 d D . . D 2
C3E C 0.9610(11) 0.3958(12) 0.2407(4) 0.024(2) Uiso 0.321(5) 1 d D . . D 2
C4E C 0.8758(10) 0.3665(14) 0.2357(4) 0.025(2) Uiso 0.321(5) 1 d D . . D 2
C5E C 0.8005(10) 0.4276(12) 0.2335(4) 0.0185(18) Uiso 0.321(5) 1 d D . . D 2
C6E C 1.0585(13) 0.5219(16) 0.2491(5) 0.057(7) Uiso 0.321(5) 1 d D . . D 2
H6E H 1.0700 0.5835 0.2511 0.069 Uiso 0.321(5) 1 calc R . . D 2
C7E C 1.1241(17) 0.4622(17) 0.2504(6) 0.073(9) Uiso 0.321(5) 1 d D . . D 2
H7E H 1.1816 0.4853 0.2536 0.088 Uiso 0.321(5) 1 calc R . . D 2
C8E C 1.1177(13) 0.3538(16) 0.2471(5) 0.041(3) Uiso 0.321(5) 1 d D . . D 2
H8E H 1.1646 0.3120 0.2484 0.049 Uiso 0.321(5) 1 calc R . . D 2
C9E C 1.0324(12) 0.3373(14) 0.2423(4) 0.039(3) Uiso 0.321(5) 1 d D . . D 2
C10E C 1.0071(13) 0.2401(14) 0.2362(4) 0.025(6) Uiso 0.321(5) 1 d D . . D 2
H10E H 1.0532 0.1979 0.2339 0.030 Uiso 0.321(5) 1 calc R . . D 2
C11E C 0.9255(12) 0.2145(14) 0.2340(4) 0.0422(19) Uiso 0.321(5) 1 d D . . D 2
H11E H 0.9120 0.1530 0.2348 0.051 Uiso 0.321(5) 1 calc R . . D 2
C12E C 0.8566(13) 0.2758(14) 0.2305(4) 0.030(5) Uiso 0.321(5) 1 d D . . D 2
H12E H 0.7998 0.2578 0.2249 0.036 Uiso 0.321(5) 1 calc R . . D 2
C13E C 0.7379(11) 0.5753(13) 0.2423(3) 0.0257(19) Uiso 0.321(5) 1 d D . . D 2
H13E H 0.7529 0.6213 0.2546 0.031 Uiso 0.321(5) 1 calc R . . D 2
C14E C 0.7213(17) 0.6229(15) 0.2184(3) 0.021(6) Uiso 0.321(5) 1 d D . . D 2
H14M H 0.6690 0.6623 0.2198 0.026 Uiso 0.321(5) 1 calc R . . D 2
H14N H 0.7734 0.6598 0.2142 0.026 Uiso 0.321(5) 1 calc R . . D 2
C15E C 0.6573(13) 0.524(2) 0.2513(5) 0.0206(18) Uiso 0.321(5) 1 d D . . D 2
N1E N 0.8157(9) 0.5159(12) 0.2396(3) 0.0204(16) Uiso 0.321(5) 1 d D . . D 2
O1E O 0.9026(11) 0.6345(10) 0.2478(3) 0.041(4) Uiso 0.321(5) 1 d D . . D 2
O2E O 0.7252(14) 0.4046(18) 0.2277(7) 0.021(2) Uani 0.321(5) 1 d D . . D 2
O3E O 0.706(3) 0.5579(17) 0.1997(4) 0.021(3) Uani 0.321(5) 1 d D . . D 2
O4E O 0.5826(17) 0.530(4) 0.2404(6) 0.0181(18) Uani 0.321(5) 1 d D . . D 2
O5E O 0.6675(15) 0.4902(14) 0.2718(4) 0.0233(14) Uiso 0.321(5) 1 d D . . D 2
O6 O 0.2879(4) 0.6397(4) 0.23048(11) 0.0625(18) Uani 1 1 d . . . . .
O7 O 0.7367(3) 0.6705(3) 0.16389(9) 0.0424(13) Uani 1 1 d D . . . .
O8 O 0.2352(6) 0.8404(6) 0.13380(17) 0.116(3) Uiso 1 1 d . . . . .

loop_
_atom_site_aniso_label
_atom_site_aniso_U_11
_atom_site_aniso_U_22
_atom_site_aniso_U_33
_atom_site_aniso_U_23
_atom_site_aniso_U_13
_atom_site_aniso_U_12
Ce1 0.02140(19) 0.02184(19) 0.01718(17) 0.00028(14) -0.00063(14) 0.00121(14)
Ce2 0.02696(18) 0.02696(18) 0.0232(3) -0.00309(14) -0.00309(14) 0.0049(2)
C1A 0.035(4) 0.049(5) 0.014(3) -0.001(3) -0.007(3) -0.006(4)
C2A 0.028(4) 0.065(5) 0.023(4) 0.002(4) 0.004(3) -0.009(4)
C3A 0.032(4) 0.083(6) 0.013(3) 0.003(4) 0.000(3) 0.005(4)
C4A 0.030(4) 0.057(5) 0.015(3) 0.001(3) -0.002(3) 0.015(4)
C5A 0.034(4) 0.043(4) 0.014(3) -0.006(3) -0.004(3) 0.010(4)
C6A 0.041(5) 0.097(7) 0.022(4) 0.005(4) -0.005(4) -0.029(5)
C7A 0.038(5) 0.110(8) 0.017(4) 0.015(4) -0.006(3) -0.031(5)
C8A 0.027(4) 0.125(10) 0.040(5) 0.032(6) 0.002(4) -0.007(6)
C9A 0.029(4) 0.091(7) 0.024(4) 0.013(4) 0.000(3) 0.008(4)
C10A 0.042(5) 0.113(9) 0.039(5) 0.008(5) 0.009(4) 0.037(6)
C11A 0.046(6) 0.077(7) 0.048(6) 0.000(5) 0.002(5) 0.028(5)
C12A 0.042(5) 0.064(6) 0.037(5) -0.004(4) -0.008(4) 0.026(4)
C13A 0.023(3) 0.028(4) 0.023(3) 0.007(3) 0.000(3) 0.002(3)
C14A 0.028(3) 0.033(4) 0.022(3) -0.007(3) -0.007(3) 0.012(3)
C15A 0.023(3) 0.023(3) 0.021(3) 0.003(3) -0.003(3) 0.005(3)
N1A 0.021(3) 0.030(3) 0.025(3) 0.000(2) -0.006(2) 0.000(2)
O1A 0.052(4) 0.043(3) 0.051(4) 0.000(3) -0.015(3) -0.014(3)
O2A 0.036(3) 0.030(3) 0.031(3) -0.001(2) -0.008(2) 0.004(2)
O3A 0.022(3) 0.040(3) 0.033(3) -0.007(2) -0.007(2) 0.009(2)
O4A 0.026(3) 0.027(2) 0.022(2) -0.0014(18) -0.0050(19) 0.0009(19)
O5A 0.023(2) 0.058(3) 0.027(3) -0.005(2) 0.002(2) -0.003(2)
C1B 0.058(6) 0.041(5) 0.030(4) -0.003(4) -0.009(4) 0.018(4)
C2B 0.066(6) 0.032(4) 0.026(4) 0.001(3) -0.005(4) 0.019(4)
C3B 0.072(6) 0.031(4) 0.010(3) 0.002(3) -0.003(4) 0.007(4)
C4B 0.060(5) 0.030(4) 0.015(3) 0.007(3) 0.002(3) -0.004(4)
C5B 0.055(5) 0.026(4) 0.014(3) 0.004(3) -0.002(3) 0.008(4)
C6B 0.077(7) 0.052(6) 0.048(5) -0.007(4) -0.008(5) 0.032(5)
C7B 0.099(8) 0.038(5) 0.057(7) -0.008(4) -0.016(6) 0.037(5)
C8B 0.122(9) 0.035(5) 0.033(5) 0.005(4) 0.000(6) 0.027(6)
C9B 0.094(7) 0.032(4) 0.021(4) 0.008(3) -0.003(4) 0.007(5)
C10B 0.120(9) 0.042(5) 0.016(4) 0.002(3) 0.008(5) -0.011(6)
C11B 0.086(7) 0.057(6) 0.025(4) 0.000(4) 0.002(4) -0.027(5)
C12B 0.076(6) 0.042(5) 0.021(4) -0.001(3) 0.000(4) -0.008(4)
C13B 0.043(4) 0.022(3) 0.034(4) 0.002(3) -0.008(3) 0.004(3)
C14B 0.089(7) 0.027(4) 0.038(4) 0.008(3) -0.022(5) -0.001(4)
C15B 0.037(4) 0.029(4) 0.027(4) 0.005(3) -0.009(3) -0.001(3)
N1B 0.042(4) 0.025(3) 0.021(3) 0.004(2) 0.001(3) 0.007(3)
O1B 0.046(4) 0.058(4) 0.089(5) -0.012(4) -0.009(4) 0.007(3)
O2B 0.041(3) 0.043(3) 0.039(3) -0.004(2) 0.000(2) 0.003(3)
O3B 0.133(7) 0.066(4) 0.052(4) 0.012(3) -0.032(4) -0.007(4)
O4B 0.040(3) 0.024(2) 0.032(3) 0.002(2) 0.003(2) 0.005(2)
O5B 0.056(3) 0.029(3) 0.022(3) 0.000(2) -0.007(2) 0.006(2)
C1C 0.048(5) 0.066(6) 0.038(5) -0.016(4) 0.019(4) 0.005(4)
C2C 0.065(6) 0.047(5) 0.028(4) -0.003(4) 0.016(4) 0.013(4)
C3C 0.063(5) 0.040(4) 0.014(3) 0.001(3) 0.011(3) -0.004(4)
C4C 0.052(5) 0.053(5) 0.011(3) -0.006(3) -0.004(3) -0.002(4)
C5C 0.043(5) 0.053(5) 0.011(3) -0.005(3) 0.000(3) -0.001(4)
C6C 0.084(8) 0.063(7) 0.043(5) 0.003(5) 0.029(5) 0.031(6)
C7C 0.142(11) 0.041(6) 0.047(6) 0.004(5) 0.030(6) 0.036(7)
C8C 0.129(11) 0.051(6) 0.036(5) 0.002(4) 0.026(6) -0.004(7)
C9C 0.102(8) 0.046(5) 0.012(4) 0.007(3) 0.012(4) -0.009(6)
C10C 0.117(9) 0.065(7) 0.018(4) 0.008(4) -0.005(5) -0.046(7)
C11C 0.075(7) 0.093(8) 0.037(5) 0.011(5) -0.013(5) -0.046(7)
C12C 0.056(5) 0.081(7) 0.017(4) 0.003(4) -0.002(4) -0.013(5)
C15C 0.024(4) 0.038(4) 0.025(4) -0.006(3) 0.005(3) -0.003(3)
N1C 0.049(4) 0.044(4) 0.034(4) -0.011(3) 0.015(3) -0.001(3)
O1C 0.038(4) 0.095(5) 0.075(5) -0.035(4) 0.024(3) -0.004(3)
O2C 0.053(4) 0.051(3) 0.032(3) -0.009(3) -0.003(3) 0.018(3)
O4C 0.053(3) 0.035(3) 0.026(3) -0.001(2) 0.011(2) -0.004(2)
O5C 0.026(3) 0.031(3) 0.028(3) 0.001(2) 0.005(2) 0.006(2)
O2D 0.027(3) 0.027(6) 0.009(5) -0.006(5) -0.001(3) 0.007(3)
O3D 0.012(7) 0.035(4) 0.017(3) -0.003(3) 0.007(3) 0.005(4)
O4D 0.015(4) 0.020(3) 0.019(3) -0.002(2) 0.003(3) 0.001(4)
O2E 0.027(3) 0.027(6) 0.009(5) -0.006(5) -0.001(3) 0.007(3)
O3E 0.012(7) 0.035(4) 0.017(3) -0.003(3) 0.007(3) 0.005(4)
O4E 0.015(4) 0.020(3) 0.019(3) -0.002(2) 0.003(3) 0.001(4)
O6 0.056(4) 0.060(4) 0.072(4) -0.021(3) -0.032(3) 0.023(3)
O7 0.042(3) 0.044(3) 0.041(3) 0.011(3) 0.007(2) 0.008(3)

loop_
_atom_type_symbol
_atom_type_description
_atom_type_scat_dispersion_real
_atom_type_scat_dispersion_imag
_atom_type_scat_source
C C 0.0033 0.0016 'International Tables Vol C Tables 4.2.6.8 and 6.1.1.4'
H H 0.0000 0.0000 'International Tables Vol C Tables 4.2.6.8 and 6.1.1.4'
Ce Ce -0.2486 2.6331 'International Tables Vol C Tables 4.2.6.8 and 6.1.1.4'
N N 0.0061 0.0033 'International Tables Vol C Tables 4.2.6.8 and 6.1.1.4'
O O 0.0106 0.0060 'International Tables Vol C Tables 4.2.6.8 and 6.1.1.4'

loop_
_geom_angle_atom_site_label_1
_geom_angle_atom_site_label_2
_geom_angle_atom_site_label_3
_geom_angle
_geom_angle_site_symmetry_1
_geom_angle_site_symmetry_3
O3A Ce1 O3D 141.3(2) . .
O3A Ce1 O4E 135.6(6) . .
O3A Ce1 O5E 75.6(5) . 8_665
O4A Ce1 O3A 67.06(14) . .
O4A Ce1 O4C 128.31(15) . .
O4A Ce1 O5C 131.92(14) . .
O4A Ce1 O2D 131.8(4) . .
O4A Ce1 O3D 130.1(3) . .
O4A Ce1 O4D 74.6(3) . .
O4A Ce1 O5D 70.0(2) . 8_665
O4A Ce1 O3E 122.7(8) . .
O4A Ce1 O4E 69.5(5) . .
O4A Ce1 O5E 64.9(5) . 8_665
O4B Ce1 O3A 90.08(15) . .
O4B Ce1 O4A 67.20(15) . .
O4B Ce1 O4C 79.85(15) . .
O4B Ce1 O5C 129.61(14) . .
O4B Ce1 O2D 137.4(2) . .
O4B Ce1 O3D 72.3(3) . .
O4B Ce1 O4D 83.0(5) . .
O4B Ce1 O5D 136.7(2) . 8_665
O4B Ce1 O3E 66.6(8) . .
O4B Ce1 O4E 81.1(10) . .
O4B Ce1 O5E 131.9(5) . 8_665
O4C Ce1 O3A 74.63(15) . .
O4C Ce1 O5C 51.19(15) . .
O4C Ce1 O2D 99.5(4) . .
O4C Ce1 O3D 68.6(2) . .
O4C Ce1 O4E 144.0(10) . .
O4C Ce1 O5E 135.9(5) . 8_665
O5C Ce1 O3A 68.30(14) . .
O5C Ce1 O2D 71.0(3) . .
O5C Ce1 O3D 96.4(2) . .
O5C Ce1 O4E 145.4(8) . .
O5C Ce1 O5E 87.6(5) . 8_665
O2D Ce1 O3A 131.3(2) . .
O2D Ce1 O3D 68.1(3) . .
O4D Ce1 O3A 140.7(3) . .
O4D Ce1 O4C 140.7(5) . .
O4D Ce1 O5C 141.6(4) . .
O4D Ce1 O2D 70.8(3) . .
O4D Ce1 O3D 72.5(4) . .
O4D Ce1 O5D 79.8(5) . 8_665
O5D Ce1 O3A 79.2(3) 8_665 .
O5D Ce1 O4C 134.8(3) 8_665 .
O5D Ce1 O5C 85.1(2) 8_665 .
O5D Ce1 O2D 71.6(4) 8_665 .
O5D Ce1 O3D 136.7(3) 8_665 .
O3E Ce1 O3A 142.5(5) . .
O3E Ce1 O4C 72.7(5) . .
O3E Ce1 O5C 103.5(7) . .
O3E Ce1 O4E 71.7(10) . .
O3E Ce1 O5E 141.8(7) . 8_665
O4E Ce1 O5E 78.5(11) . 8_665
Ce1 Ce2 Ce1 84.962(15) 8_665 .
C15A Ce2 Ce1 56.65(12) 8_665 8_665
C15A Ce2 Ce1 104.42(11) 8_665 .
C15A Ce2 Ce1 56.65(12) . .
C15A Ce2 Ce1 104.42(11) . 8_665
C15A Ce2 C15A 156.5(2) 8_665 .
O4A Ce2 Ce1 103.60(9) . 8_665
O4A Ce2 Ce1 33.45(10) . .
O4A Ce2 Ce1 103.60(10) 8_665 .
O4A Ce2 Ce1 33.45(10) 8_665 8_665
O4A Ce2 C15A 137.84(15) . 8_665
O4A Ce2 C15A 24.92(15) 8_665 8_665
O4A Ce2 C15A 137.84(15) 8_665 .
O4A Ce2 C15A 24.92(15) . .
O4A Ce2 O4A 132.06(19) . 8_665
O4A Ce2 O5A 129.24(14) 8_665 .
O4A Ce2 O5A 49.05(13) 8_665 8_665
O4A Ce2 O5A 129.24(14) . 8_665
O4A Ce2 O5A 49.05(13) . .
O4A Ce2 O4D 70.8(3) . 8_665
O4A Ce2 O4D 69.0(4) . .
O4A Ce2 O4D 69.0(4) 8_665 8_665
O4A Ce2 O4D 70.8(3) 8_665 .
O4A Ce2 O6 83.41(16) 8_665 8_665
O4A Ce2 O6 83.41(16) . .
O4A Ce2 O6 144.08(16) 8_665 .
O4A Ce2 O6 144.08(16) . 8_665
O5A Ce2 Ce1 78.80(10) . .
O5A Ce2 Ce1 98.79(11) 8_665 .
O5A Ce2 Ce1 98.79(10) . 8_665
O5A Ce2 Ce1 78.80(10) 8_665 8_665
O5A Ce2 C15A 24.31(14) 8_665 8_665
O5A Ce2 C15A 24.31(14) . .
O5A Ce2 C15A 154.15(15) 8_665 .
O5A Ce2 C15A 154.15(15) . 8_665
O5A Ce2 O5A 176.8(2) 8_665 .
O5B Ce2 Ce1 133.34(12) 8_665 .
O5B Ce2 Ce1 64.38(11) 8_665 8_665
O5B Ce2 Ce1 64.38(11) . .
O5B Ce2 Ce1 133.35(12) . 8_665
O5B Ce2 C15A 96.26(17) 8_665 .
O5B Ce2 C15A 87.77(16) . .
O5B Ce2 C15A 87.78(16) 8_665 8_665
O5B Ce2 C15A 96.26(17) . 8_665
O5B Ce2 O4A 69.95(14) 8_665 8_665
O5B Ce2 O4A 118.87(15) . 8_665
O5B Ce2 O4A 118.86(15) 8_665 .
O5B Ce2 O4A 69.95(14) . .
O5B Ce2 O5A 72.70(14) 8_665 .
O5B Ce2 O5A 72.70(14) . 8_665
O5B Ce2 O5A 107.87(15) . .
O5B Ce2 O5A 107.88(15) 8_665 8_665
O5B Ce2 O5B 160.2(2) 8_665 .
O5B Ce2 O4D 70.8(4) 8_665 8_665
O5B Ce2 O4D 70.8(4) . .
O5B Ce2 O4D 128.3(4) 8_665 .
O5B Ce2 O4D 128.3(4) . 8_665
O5B Ce2 O4E 127.8(9) . 8_665
O5B Ce2 O4E 71.2(10) . .
O5B Ce2 O4E 127.8(9) 8_665 .
O5B Ce2 O4E 71.2(10) 8_665 8_665
O5B Ce2 O6 73.8(2) 8_665 8_665
O5B Ce2 O6 73.8(2) . .
O5B Ce2 O6 89.11(19) 8_665 .
O5B Ce2 O6 89.11(19) . 8_665
O4D Ce2 Ce1 35.6(4) . .
O4D Ce2 Ce1 64.2(4) 8_665 .
O4D Ce2 Ce1 35.6(4) 8_665 8_665
O4D Ce2 Ce1 64.2(4) . 8_665
O4D Ce2 C15A 68.9(4) . 8_665
O4D Ce2 C15A 90.9(5) . .
O4D Ce2 C15A 90.9(5) 8_665 8_665
O4D Ce2 C15A 68.9(4) 8_665 .
O4D Ce2 O5A 67.1(5) 8_665 .
O4D Ce2 O5A 110.0(5) 8_665 8_665
O4D Ce2 O5A 67.1(5) . 8_665
O4D Ce2 O5A 110.0(5) . .
O4D Ce2 O4D 64.4(10) 8_665 .
O4E Ce2 Ce1 36.1(10) . .
O4E Ce2 Ce1 63.8(9) 8_665 .
O4E Ce2 Ce1 36.1(10) 8_665 8_665
O4E Ce2 Ce1 63.8(9) . 8_665
O4E Ce2 C15A 91.3(11) . .
O4E Ce2 C15A 68.4(10) 8_665 .
O4E Ce2 C15A 68.4(10) . 8_665
O4E Ce2 C15A 91.3(11) 8_665 8_665
O4E Ce2 O4A 69.5(10) . .
O4E Ce2 O4A 70.3(8) . 8_665
O4E Ce2 O4A 70.3(8) 8_665 .
O4E Ce2 O4A 69.5(10) 8_665 8_665
O4E Ce2 O5A 66.7(12) . 8_665
O4E Ce2 O5A 110.3(12) 8_665 8_665
O4E Ce2 O5A 110.3(12) . .
O4E Ce2 O5A 66.7(12) 8_665 .
O4E Ce2 O4E 64(2) 8_665 .
O4E Ce2 O6 132.1(13) . 8_665
O4E Ce2 O6 141.3(8) . .
O4E Ce2 O6 141.3(8) 8_665 8_665
O4E Ce2 O6 132.1(13) 8_665 .
O6 Ce2 Ce1 111.85(14) 8_665 8_665
O6 Ce2 Ce1 111.84(14) . .
O6 Ce2 Ce1 152.83(16) . 8_665
O6 Ce2 Ce1 152.83(16) 8_665 .
O6 Ce2 C15A 71.10(17) 8_665 8_665
O6 Ce2 C15A 71.09(17) . .
O6 Ce2 C15A 132.28(17) 8_665 .
O6 Ce2 C15A 132.29(17) . 8_665
O6 Ce2 O5A 65.73(17) . .
O6 Ce2 O5A 117.32(17) 8_665 .
O6 Ce2 O5A 117.32(17) . 8_665
O6 Ce2 O5A 65.73(17) 8_665 8_665
O6 Ce2 O4D 132.3(5) . 8_665
O6 Ce2 O4D 140.7(4) 8_665 8_665
O6 Ce2 O4D 132.3(5) 8_665 .
O6 Ce2 O4D 140.7(4) . .
O6 Ce2 O6 62.4(3) 8_665 .
N1A C1A C2A 115.7(7) . .
O1A C1A C2A 123.8(7) . .
O1A C1A N1A 120.5(7) . .
C3A C2A C1A 119.9(7) . .
C6A C2A C1A 118.2(8) . .
C6A C2A C3A 121.9(8) . .
C2A C3A C9A 118.5(8) . .
C4A C3A C2A 121.7(7) . .
C4A C3A C9A 119.7(8) . .
C3A C4A C5A 120.1(7) . .
C12A C4A C3A 121.0(7) . .
C12A C4A C5A 118.9(7) . .
N1A C5A C4A 116.0(7) . .
O2A C5A C4A 123.8(7) . .
O2A C5A N1A 120.2(6) . .
C2A C6A H6A 121.1 . .
C2A C6A C7A 117.9(10) . .
C7A C6A H6A 121.1 . .
C6A C7A H7A 119.6 . .
C8A C7A C6A 120.7(9) . .
C8A C7A H7A 119.6 . .
C7A C8A H8A 119.0 . .
C7A C8A C9A 122.0(8) . .
C9A C8A H8A 119.0 . .
C8A C9A C3A 118.8(9) . .
C8A C9A C10A 124.2(9) . .
C10A C9A C3A 116.9(9) . .
C9A C10A H10A 118.5 . .
C11A C10A C9A 123.0(8) . .
C11A C10A H10A 118.5 . .
C10A C11A H11A 119.8 . .
C10A C11A C12A 120.3(9) . .
C12A C11A H11A 119.8 . .
C4A C12A C11A 118.9(9) . .
C4A C12A H12A 120.6 . .
C11A C12A H12A 120.6 . .
C14A C13A H13A 106.9 . .
C14A C13A C15A 114.1(5) . .
C15A C13A H13A 106.9 . .
N1A C13A H13A 106.9 . .
N1A C13A C14A 112.2(5) . .
N1A C13A C15A 109.4(5) . .
C13A C14A H14A 109.9 . .
C13A C14A H14B 109.9 . .
H14A C14A H14B 108.3 . .
O3A C14A C13A 108.9(5) . .
O3A C14A H14A 109.9 . .
O3A C14A H14B 109.9 . .
C13A C15A Ce2 170.3(4) . .
O4A C15A Ce2 56.2(3) . .
O4A C15A C13A 117.6(5) . .
O5A C15A Ce2 65.8(3) . .
O5A C15A C13A 121.1(6) . .
O5A C15A O4A 121.3(6) . .
C1A N1A C5A 126.1(6) . .
C1A N1A C13A 118.8(6) . .
C5A N1A C13A 115.1(5) . .
C14A O3A Ce1 124.7(4) . .
Ce1 O4A Ce2 111.74(16) . .
C15A O4A Ce1 139.5(4) . .
C15A O4A Ce2 98.9(4) . .
C15A O5A Ce2 89.9(4) . .
N1B C1B C2B 115.7(8) . .
O1B C1B C2B 124.0(8) . .
O1B C1B N1B 120.3(8) . .
C3B C2B C1B 120.8(7) . .
C6B C2B C1B 118.3(9) . .
C6B C2B C3B 120.9(8) . .
C2B C3B C9B 119.1(8) . .
C4B C3B C2B 120.3(7) . .
C4B C3B C9B 120.5(8) . .
C3B C4B C5B 120.6(7) . .
C12B C4B C3B 120.1(7) . .
C12B C4B C5B 119.3(7) . .
N1B C5B C4B 118.5(7) . .
O2B C5B C4B 122.8(7) . .
O2B C5B N1B 118.7(6) . .
C2B C6B H6B 120.2 . .
C2B C6B C7B 119.5(10) . .
C7B C6B H6B 120.2 . .
C6B C7B H7B 119.8 . .
C8B C7B C6B 120.4(9) . .
C8B C7B H7B 119.8 . .
C7B C8B H8B 119.1 . .
C7B C8B C9B 121.9(9) . .
C9B C8B H8B 119.1 . .
C8B C9B C3B 118.2(9) . .
C10B C9B C3B 118.0(8) . .
C10B C9B C8B 123.8(9) . .
C9B C10B H10B 119.1 . .
C11B C10B C9B 121.8(9) . .
C11B C10B H10B 119.1 . .
C10B C11B H11B 119.3 . .
C10B C11B C12B 121.3(9) . .
C12B C11B H11B 119.3 . .
C4B C12B C11B 118.2(9) . .
C4B C12B H12B 120.9 . .
C11B C12B H12B 120.9 . .
C14B C13B H13B 106.1 . .
C14B C13B C15B 113.2(6) . .
C15B C13B H13B 106.1 . .
N1B C13B H13B 106.1 . .
N1B C13B C14B 113.9(6) . .
N1B C13B C15B 110.8(5) . .
C13B C14B H14C 109.9 . .
C13B C14B H14D 109.9 . .
H14C C14B H14D 108.3 . .
O3B C14B C13B 108.8(7) . .
O3B C14B H14C 109.9 . .
O3B C14B H14D 109.9 . .
O4B C15B C13B 116.6(6) . .
O5B C15B C13B 116.6(6) . .
O5B C15B O4B 126.7(6) . .
C1B N1B C13B 118.1(6) . .
C5B N1B C1B 124.0(6) . .
C5B N1B C13B 117.9(6) . .
C15B O4B Ce1 133.6(4) . .
C15B O5B Ce2 134.5(4) . .
N1C C1C C2C 117.8(8) . .
O1C C1C C2C 123.8(8) . .
O1C C1C N1C 118.3(8) . .
C3C C2C C1C 120.1(7) . .
C6C C2C C1C 121.0(9) . .
C6C C2C C3C 118.9(9) . .
C2C C3C C9C 120.7(8) . .
C4C C3C C2C 120.7(7) . .
C4C C3C C9C 118.6(8) . .
C3C C4C C5C 119.6(7) . .
C12C C4C C3C 121.2(8) . .
C12C C4C C5C 119.2(8) . .
N1C C5C C4C 118.0(7) . .
O2C C5C C4C 123.0(7) . .
O2C C5C N1C 118.9(7) . .
C2C C6C H6C 119.9 . .
C2C C6C C7C 120.2(10) . .
C7C C6C H6C 119.9 . .
C6C C7C H7C 120.1 . .
C8C C7C C6C 119.8(10) . .
C8C C7C H7C 120.1 . .
C7C C8C H8C 118.5 . .
C7C C8C C9C 122.9(10) . .
C9C C8C H8C 118.5 . .
C8C C9C C3C 117.4(10) . .
C8C C9C C10C 124.1(10) . .
C10C C9C C3C 118.5(9) . .
C9C C10C H10C 119.4 . .
C11C C10C C9C 121.2(9) . .
C11C C10C H10C 119.4 . .
C10C C11C H11C 119.3 . .
C10C C11C C12C 121.5(10) . .
C12C C11C H11C 119.3 . .
C4C C12C C11C 119.0(10) . .
C4C C12C H12C 120.5 . .
C11C C12C H12C 120.5 . .
C14C C13C H13C 103.9 . .
C14C C13C C15C 117.3(10) . .
C14C C13C N1C 114.5(9) . .
C15C C13C H13C 103.9 . .
N1C C13C H13C 103.9 . .
N1C C13C C15C 111.3(7) . .
C13C C14C H14E 109.1 . .
C13C C14C H14F 107.0 . .
C13C C14C H14G 110.5 . .
C13C C14C H14H 111.8 . .
C13C C14C O3CA 120.4(18) . .
H14E C14C H14F 107.1 . .
H14E C14C H14G 105.1 . .
H14F C14C H14G 117.7 . .
H14F C14C H14H 100.7 . .
H14G C14C H14H 108.7 . .
O3CA C14C H14E 103.3 . .
O3CA C14C H14F 109.3 . .
O3CA C14C H14H 105.9 . .
O3CB C14C C13C 106.3(16) . .
O3CB C14C H14E 122.9 . .
O3CB C14C H14G 102.4 . .
O3CB C14C H14H 116.6 . .
O3CB C14C O3CA 95.3(18) . .
O4C C15C C13C 120.3(7) . .
O4C C15C C13Z 114.5(7) . .
O5C C15C C13C 117.0(7) . .
O5C C15C C13Z 122.8(7) . .
O5C C15C O4C 122.3(6) . .
C1C N1C C13C 114.5(8) . .
C1C N1C C13Z 128.2(10) . .
C5C N1C C1C 123.2(7) . .
C5C N1C C13C 122.0(8) . .
C5C N1C C13Z 108.7(10) . .
C15C C13Z H13Z 98.5 . .
N1C C13Z C15C 111.3(8) . .
N1C C13Z H13Z 98.5 . .
C14Z C13Z C15C 125.0(14) . .
C14Z C13Z N1C 117.2(11) . .
C14Z C13Z H13Z 98.5 . .
C13Z C14Z H14I 108.7 . .
C13Z C14Z H14J 108.7 . .
C13Z C14Z O3CC 114.4(17) . .
H14I C14Z H14J 107.6 . .
O3CC C14Z H14I 108.7 . .
O3CC C14Z H14J 108.7 . .
C15C O4C Ce1 92.9(4) . .
C15C O5C Ce1 92.7(4) . .
N1D C1D C2D 115.1(9) . .
O1D C1D C2D 124.8(9) . .
O1D C1D N1D 120.1(10) . .
C1D C2D C3D 120.9(8) . .
C6D C2D C1D 119.8(10) . .
C6D C2D C3D 119.3(9) . .
C4D C3D C2D 119.7(9) . .
C4D C3D C9D 124.1(11) . .
C9D C3D C2D 116.2(9) . .
C3D C4D C5D 122.2(10) . .
C3D C4D C12D 120.7(9) . .
C12D C4D C5D 117.1(8) . .
N1D C5D C4D 115.5(8) . .
O2D C5D C4D 124.5(10) . .
O2D C5D N1D 120.0(8) . .
C2D C6D H6D 117.0 . .
C7D C6D C2D 125.9(11) . .
C7D C6D H6D 117.0 . .
C6D C7D H7D 121.9 . .
C6D C7D C8D 116.2(10) . .
C8D C7D H7D 121.9 . .
C7D C8D H8D 122.4 . .
C9D C8D C7D 115.2(11) . .
C9D C8D H8D 122.4 . .
C3D C9D C10D 112.6(10) . .
C8D C9D C3D 127.1(13) . .
C8D C9D C10D 120.3(11) . .
C9D C10D H10D 118.6 . .
C11D C10D C9D 122.8(10) . .
C11D C10D H10D 118.6 . .
C10D C11D H11D 119.5 . .
C10D C11D C12D 121.0(11) . .
C12D C11D H11D 119.5 . .
C4D C12D H12D 120.6 . .
C11D C12D C4D 118.8(10) . .
C11D C12D H12D 120.6 . .
C14D C13D H13D 106.2 . .
C14D C13D C15D 114.7(8) . .
C15D C13D H13D 106.2 . .
N1D C13D H13D 106.2 . .
N1D C13D C14D 112.9(8) . .
N1D C13D C15D 109.9(8) . .
C13D C14D H14K 109.3 . .
C13D C14D H14L 109.3 . .
H14K C14D H14L 108.0 . .
O3D C14D C13D 111.6(9) . .
O3D C14D H14K 109.3 . .
O3D C14D H14L 109.3 . .
O4D C15D C13D 115.8(10) . .
O5D C15D C13D 119.1(9) . .
O5D C15D O4D 125.2(11) . .
C1D N1D C13D 114.6(8) . .
C5D N1D C1D 126.0(8) . .
C5D N1D C13D 119.2(7) . .
C5D O2D Ce1 146.4(10) . .
C14D O3D Ce1 118.2(7) . .
Ce1 O4D Ce2 104.5(5) . .
C15D O4D Ce1 117.6(12) . .
C15D O4D Ce2 133.4(11) . .
C15D O5D Ce1 134.8(8) . 8_665
C2E C1E N1E 113.7(16) . .
O1E C1E C2E 131.0(18) . .
O1E C1E N1E 115.3(17) . .
C1E C2E C3E 123.9(15) . .
C6E C2E C1E 118.0(17) . .
C6E C2E C3E 118.1(16) . .
C4E C3E C2E 117.5(15) . .
C4E C3E C9E 121.7(17) . .
C9E C3E C2E 120.8(16) . .
C3E C4E C5E 122.2(17) . .
C3E C4E C12E 122.3(15) . .
C12E C4E C5E 115.4(15) . .
N1E C5E C4E 116.9(15) . .
O2E C5E C4E 124(2) . .
O2E C5E N1E 119.1(17) . .
C2E C6E H6E 121.0 . .
C7E C6E C2E 118(2) . .
C7E C6E H6E 121.0 . .
C6E C7E H7E 115.9 . .
C6E C7E C8E 128(2) . .
C8E C7E H7E 115.9 . .
C7E C8E H8E 127.4 . .
C9E C8E C7E 105.2(19) . .
C9E C8E H8E 127.4 . .
C3E C9E C10E 113.2(17) . .
C8E C9E C3E 130(2) . .
C8E C9E C10E 117.1(18) . .
C9E C10E H10E 118.8 . .
C11E C10E C9E 122.4(18) . .
C11E C10E H10E 118.8 . .
C10E C11E H11E 119.4 . .
C10E C11E C12E 121(2) . .
C12E C11E H11E 119.4 . .
C4E C12E H12E 121.5 . .
C11E C12E C4E 116.9(18) . .
C11E C12E H12E 121.5 . .
C14E C13E H13E 107.9 . .
C15E C13E H13E 107.9 . .
C15E C13E C14E 113.2(15) . .
N1E C13E H13E 107.9 . .
N1E C13E C14E 109.0(15) . .
N1E C13E C15E 110.8(16) . .
C13E C14E H14M 109.8 . .
C13E C14E H14N 109.8 . .
H14M C14E H14N 108.2 . .
O3E C14E C13E 109.4(17) . .
O3E C14E H14M 109.8 . .
O3E C14E H14N 109.8 . .
O4E C15E C13E 120(2) . .
O5E C15E C13E 113.9(18) . .
O5E C15E O4E 124(2) . .
C1E N1E C13E 116.5(15) . .
C5E N1E C1E 125.3(15) . .
C5E N1E C13E 118.1(13) . .
C5E O2E Ce1 144(2) . .
C14E O3E Ce1 124.6(18) . .
Ce2 O4E Ce1 109.2(11) . .
C15E O4E Ce1 111(3) . .
C15E O4E Ce2 138(3) . .
C15E O5E Ce1 130.0(15) . 8_665

loop_
_geom_bond_atom_site_label_1
_geom_bond_atom_site_label_2
_geom_bond_distance
_geom_bond_site_symmetry_2
Ce1 O3A 2.559(4) .
Ce1 O4A 2.443(4) .
Ce1 O4B 2.423(4) .
Ce1 O4C 2.542(4) .
Ce1 O5C 2.548(4) .
Ce1 O2D 2.552(11) .
Ce1 O3D 2.568(14) .
Ce1 O4D 2.475(19) .
Ce1 O5D 2.502(10) 8_665
Ce1 O3E 2.48(3) .
Ce1 O4E 2.57(4) .
Ce1 O5E 2.57(2) 8_665
Ce2 Ce1 4.1164(6) 8_665
Ce2 C15A 3.008(6) .
Ce2 C15A 3.008(6) 8_665
Ce2 O4A 2.530(4) .
Ce2 O4A 2.530(4) 8_665
Ce2 O5A 2.744(5) .
Ce2 O5A 2.744(5) 8_665
Ce2 O5B 2.461(5) .
Ce2 O5B 2.461(5) 8_665
Ce2 O4D 2.727(11) 8_665
Ce2 O4D 2.727(12) .
Ce2 O4E 2.48(3) .
Ce2 O4E 2.48(3) 8_665
Ce2 O6 2.573(5) 8_665
Ce2 O6 2.573(5) .
C1A C2A 1.499(10) .
C1A N1A 1.389(9) .
C1A O1A 1.206(9) .
C2A C3A 1.421(11) .
C2A C6A 1.392(11) .
C3A C4A 1.392(11) .
C3A C9A 1.431(11) .
C4A C5A 1.485(9) .
C4A C12A 1.379(11) .
C5A N1A 1.421(9) .
C5A O2A 1.200(9) .
C6A H6A 0.9500 .
C6A C7A 1.434(12) .
C7A H7A 0.9500 .
C7A C8A 1.368(14) .
C8A H8A 0.9500 .
C8A C9A 1.398(13) .
C9A C10A 1.400(14) .
C10A H10A 0.9500 .
C10A C11A 1.334(13) .
C11A H11A 0.9500 .
C11A C12A 1.416(11) .
C12A H12A 0.9500 .
C13A H13A 1.0000 .
C13A C14A 1.523(9) .
C13A C15A 1.525(9) .
C13A N1A 1.470(8) .
C14A H14A 0.9900 .
C14A H14B 0.9900 .
C14A O3A 1.451(7) .
C15A O4A 1.283(7) .
C15A O5A 1.238(7) .
C1B C2B 1.508(11) .
C1B N1B 1.414(10) .
C1B O1B 1.206(10) .
C2B C3B 1.396(12) .
C2B C6B 1.387(11) .
C3B C4B 1.395(11) .
C3B C9B 1.417(11) .
C4B C5B 1.470(10) .
C4B C12B 1.382(11) .
C5B N1B 1.378(10) .
C5B O2B 1.239(8) .
C6B H6B 0.9500 .
C6B C7B 1.400(13) .
C7B H7B 0.9500 .
C7B C8B 1.344(14) .
C8B H8B 0.9500 .
C8B C9B 1.413(13) .
C9B C10B 1.383(13) .
C10B H10B 0.9500 .
C10B C11B 1.337(13) .
C11B H11B 0.9500 .
C11B C12B 1.425(12) .
C12B H12B 0.9500 .
C13B H13B 1.0000 .
C13B C14B 1.509(10) .
C13B C15B 1.550(9) .
C13B N1B 1.486(8) .
C14B H14C 0.9900 .
C14B H14D 0.9900 .
C14B O3B 1.413(10) .
C15B O4B 1.252(8) .
C15B O5B 1.251(8) .
C1C C2C 1.458(12) .
C1C N1C 1.414(10) .
C1C O1C 1.246(10) .
C2C C3C 1.408(12) .
C2C C6C 1.390(12) .
C3C C4C 1.404(11) .
C3C C9C 1.441(11) .
C4C C5C 1.484(11) .
C4C C12C 1.362(11) .
C5C N1C 1.379(10) .
C5C O2C 1.230(9) .
C6C H6C 0.9500 .
C6C C7C 1.414(15) .
C7C H7C 0.9500 .
C7C C8C 1.364(16) .
C8C H8C 0.9500 .
C8C C9C 1.373(14) .
C9C C10C 1.383(14) .
C10C H10C 0.9500 .
C10C C11C 1.348(14) .
C11C H11C 0.9500 .
C11C C12C 1.411(13) .
C12C H12C 0.9500 .
C13C H13C 1.0000 .
C13C C14C 1.435(13) .
C13C C15C 1.524(11) .
C13C N1C 1.476(11) .
C14C H14E 0.9595 .
C14C H14F 0.9609 .
C14C H14G 0.9601 .
C14C H14H 0.9597 .
C14C O3CA 1.46(2) .
C14C O3CB 1.41(2) .
C15C C13Z 1.525(12) .
C15C O4C 1.258(8) .
C15C O5C 1.253(8) .
N1C C13Z 1.477(13) .
O3CA H14G 0.5409 .
O3CB H14F 0.5771 .
C13Z H13Z 1.0000 .
C13Z C14Z 1.429(14) .
C14Z H14I 0.9900 .
C14Z H14J 0.9900 .
C14Z O3CC 1.46(2) .
C1D C2D 1.441(14) .
C1D N1D 1.440(11) .
C1D O1D 1.220(13) .
C2D C3D 1.459(13) .
C2D C6D 1.381(13) .
C3D C4D 1.375(13) .
C3D C9D 1.408(14) .
C4D C5D 1.468(12) .
C4D C12D 1.418(15) .
C5D N1D 1.391(11) .
C5D O2D 1.224(10) .
C6D H6D 0.9500 .
C6D C7D 1.318(14) .
C7D H7D 0.9500 .
C7D C8D 1.612(15) .
C8D H8D 0.9500 .
C8D C9D 1.320(15) .
C9D C10D 1.532(16) .
C10D H10D 0.9500 .
C10D C11D 1.331(15) .
C11D H11D 0.9500 .
C11D C12D 1.408(13) .
C12D H12D 0.9500 .
C13D H13D 1.0000 .
C13D C14D 1.523(12) .
C13D C15D 1.527(11) .
C13D N1D 1.486(11) .
C14D H14K 0.9900 .
C14D H14L 0.9900 .
C14D O3D 1.446(10) .
C15D O4D 1.286(10) .
C15D O5D 1.247(9) .
O5D Ce1 2.502(10) 8_665
C1E C2E 1.44(2) .
C1E N1E 1.456(17) .
C1E O1E 1.22(2) .
C2E C3E 1.467(19) .
C2E C6E 1.387(19) .
C3E C4E 1.387(19) .
C3E C9E 1.395(19) .
C4E C5E 1.467(17) .
C4E C12E 1.43(2) .
C5E N1E 1.393(18) .
C5E O2E 1.229(17) .
C6E H6E 0.9500 .
C6E C7E 1.34(2) .
C7E H7E 0.9500 .
C7E C8E 1.65(2) .
C8E H8E 0.9500 .
C8E C9E 1.34(2) .
C9E C10E 1.55(2) .
C10E H10E 0.9500 .
C10E C11E 1.30(2) .
C11E H11E 0.9500 .
C11E C12E 1.404(19) .
C12E H12E 0.9500 .
C13E H13E 1.0000 .
C13E C14E 1.532(17) .
C13E C15E 1.526(16) .
C13E N1E 1.484(17) .
C14E H14M 0.9900 .
C14E H14N 0.9900 .
C14E O3E 1.445(17) .
C15E O4E 1.281(16) .
C15E O5E 1.259(15) .
O5E Ce1 2.57(2) 8_665

loop_
_geom_torsion_atom_site_label_1
_geom_torsion_atom_site_label_2
_geom_torsion_atom_site_label_3
_geom_torsion_atom_site_label_4
_geom_torsion
_geom_torsion_site_symmetry_4
Ce2 C15A O4A Ce1 139.5(6) .
C1A C2A C3A C4A 2.9(10) .
C1A C2A C3A C9A -178.3(6) .
C1A C2A C6A C7A 178.4(6) .
C2A C1A N1A C5A -2.2(10) .
C2A C1A N1A C13A 177.7(5) .
C2A C3A C4A C5A 2.3(10) .
C2A C3A C4A C12A -178.8(7) .
C2A C3A C9A C8A -0.8(10) .
C2A C3A C9A C10A 178.2(7) .
C2A C6A C7A C8A 0.7(11) .
C3A C2A C6A C7A -3.5(11) .
C3A C4A C5A N1A -7.0(9) .
C3A C4A C5A O2A 174.8(7) .
C3A C4A C12A C11A -0.1(12) .
C3A C9A C10A C11A 1.3(13) .
C4A C3A C9A C8A 178.0(7) .
C4A C3A C9A C10A -2.9(11) .
C4A C5A N1A C1A 7.1(9) .
C4A C5A N1A C13A -172.8(5) .
C5A C4A C12A C11A 178.8(7) .
C6A C2A C3A C4A -175.3(7) .
C6A C2A C3A C9A 3.5(11) .
C6A C7A C8A C9A 1.9(12) .
C7A C8A C9A C3A -1.8(12) .
C7A C8A C9A C10A 179.2(8) .
C8A C9A C10A C11A -179.7(8) .
C9A C3A C4A C5A -176.5(6) .
C9A C3A C4A C12A 2.4(11) .
C9A C10A C11A C12A 0.9(14) .
C10A C11A C12A C4A -1.6(13) .
C12A C4A C5A N1A 174.1(6) .
C12A C4A C5A O2A -4.0(11) .
C13A C14A O3A Ce1 -73.3(6) .
C13A C15A O4A Ce1 -49.1(8) .
C13A C15A O4A Ce2 171.3(4) .
C13A C15A O5A Ce2 -172.3(5) .
C14A C13A C15A O4A -10.4(8) .
C14A C13A C15A O5A 171.0(6) .
C14A C13A N1A C1A 103.4(7) .
C14A C13A N1A C5A -76.7(7) .
C15A C13A C14A O3A 64.1(7) .
C15A C13A N1A C1A -129.0(6) .
C15A C13A N1A C5A 50.9(7) .
N1A C1A C2A C3A -3.0(10) .
N1A C1A C2A C6A 175.2(6) .
N1A C13A C14A O3A -170.8(5) .
N1A C13A C15A O4A -137.0(5) .
N1A C13A C15A O5A 44.4(8) .
O1A C1A C2A C3A 175.5(7) .
O1A C1A C2A C6A -6.3(11) .
O1A C1A N1A C5A 179.2(7) .
O1A C1A N1A C13A -0.8(10) .
O2A C5A N1A C1A -174.7(6) .
O2A C5A N1A C13A 5.4(9) .
O4A C15A O5A Ce2 9.2(6) .
O5A C15A O4A Ce1 129.5(6) .
O5A C15A O4A Ce2 -10.1(6) .
C1B C2B C3B C4B -1.4(11) .
C1B C2B C3B C9B 179.0(6) .
C1B C2B C6B C7B -178.3(8) .
C2B C1B N1B C5B 4.4(10) .
C2B C1B N1B C13B -174.3(6) .
C2B C3B C4B C5B 2.2(10) .
C2B C3B C4B C12B -179.4(6) .
C2B C3B C9B C8B -1.4(11) .
C2B C3B C9B C10B 179.9(7) .
C2B C6B C7B C8B 0.0(14) .
C3B C2B C6B C7B -0.3(12) .
C3B C4B C5B N1B 0.3(9) .
C3B C4B C5B O2B 179.9(6) .
C3B C4B C12B C11B -0.3(10) .
C3B C9B C10B C11B -0.8(12) .
C4B C3B C9B C8B 179.0(7) .
C4B C3B C9B C10B 0.3(11) .
C4B C5B N1B C1B -3.7(9) .
C4B C5B N1B C13B 174.9(5) .
C5B C4B C12B C11B 178.2(6) .
C6B C2B C3B C4B -179.4(7) .
C6B C2B C3B C9B 1.0(11) .
C6B C7B C8B C9B -0.5(15) .
C7B C8B C9B C3B 1.2(12) .
C7B C8B C9B C10B 179.8(8) .
C8B C9B C10B C11B -179.4(8) .
C9B C3B C4B C5B -178.2(6) .
C9B C3B C4B C12B 0.2(10) .
C9B C10B C11B C12B 0.8(12) .
C10B C11B C12B C4B -0.2(11) .
C12B C4B C5B N1B -178.2(6) .
C12B C4B C5B O2B 1.4(10) .
C13B C15B O4B Ce1 -156.5(5) .
C13B C15B O5B Ce2 126.0(6) .
C14B C13B C15B O4B -2.9(9) .
C14B C13B C15B O5B -179.2(7) .
C14B C13B N1B C1B 104.7(8) .
C14B C13B N1B C5B -74.0(8) .
C15B C13B C14B O3B 167.6(7) .
C15B C13B N1B C1B -126.3(7) .
C15B C13B N1B C5B 54.9(8) .
N1B C1B C2B C3B -1.7(10) .
N1B C1B C2B C6B 176.3(7) .
N1B C13B C14B O3B -64.7(9) .
N1B C13B C15B O4B -132.3(6) .
N1B C13B C15B O5B 51.5(9) .
O1B C1B C2B C3B 179.7(8) .
O1B C1B C2B C6B -2.3(12) .
O1B C1B N1B C5B -177.0(7) .
O1B C1B N1B C13B 4.4(11) .
O2B C5B N1B C1B 176.6(6) .
O2B C5B N1B C13B -4.7(9) .
O4B C15B O5B Ce2 -49.8(11) .
O5B C15B O4B Ce1 19.3(11) .
C1C C2C C3C C4C -0.1(11) .
C1C C2C C3C C9C -178.3(7) .
C1C C2C C6C C7C 178.9(8) .
C1C N1C C13Z C15C -104.3(13) .
C1C N1C C13Z C14Z 103(2) .
C2C C1C N1C C5C 9.7(11) .
C2C C1C N1C C13C -176.8(7) .
C2C C1C N1C C13Z -170.0(8) .
C2C C3C C4C C5C 4.0(10) .
C2C C3C C4C C12C -177.8(7) .
C2C C3C C9C C8C -2.5(11) .
C2C C3C C9C C10C 178.2(7) .
C2C C6C C7C C8C 1.4(15) .
C3C C2C C6C C7C -0.6(13) .
C3C C4C C5C N1C -1.1(9) .
C3C C4C C5C O2C 178.9(6) .
C3C C4C C12C C11C 0.3(10) .
C3C C9C C10C C11C -1.3(12) .
C4C C3C C9C C8C 179.3(7) .
C4C C3C C9C C10C 0.0(11) .
C4C C5C N1C C1C -5.9(10) .
C4C C5C N1C C13C -178.9(7) .
C4C C5C N1C C13Z 173.8(7) .
C5C C4C C12C C11C 178.6(7) .
C5C N1C C13Z C15C 76.0(14) .
C5C N1C C13Z C14Z -77.1(18) .
C6C C2C C3C C4C 179.3(7) .
C6C C2C C3C C9C 1.1(11) .
C6C C7C C8C C9C -2.9(16) .
C7C C8C C9C C3C 3.4(14) .
C7C C8C C9C C10C -177.4(9) .
C8C C9C C10C C11C 179.5(8) .
C9C C3C C4C C5C -177.8(6) .
C9C C3C C4C C12C 0.4(10) .
C9C C10C C11C C12C 2.1(13) .
C10C C11C C12C C4C -1.6(12) .
C12C C4C C5C N1C -179.3(6) .
C12C C4C C5C O2C 0.6(10) .
C13C C15C O4C Ce1 177.6(7) .
C13C C15C O5C Ce1 -177.4(7) .
C14C C13C C15C O4C -14.2(14) .
C14C C13C C15C O5C 172.9(10) .
C14C C13C N1C C1C 101.9(12) .
C14C C13C N1C C5C -84.6(12) .
C15C C13C C14C O3CA 53(2) .
C15C C13C C14C O3CB 159.5(13) .
C15C C13C N1C C1C -122.1(9) .
C15C C13C N1C C5C 51.4(12) .
C15C C13Z C14Z O3CC 39(3) .
N1C C1C C2C C3C -6.5(11) .
N1C C1C C2C C6C 174.1(7) .
N1C C13C C14C O3CA -173.7(18) .
N1C C13C C14C O3CB -67.2(15) .
N1C C13C C15C O4C -148.9(8) .
N1C C13C C15C O5C 38.3(12) .
N1C C13Z C14Z O3CC -171.8(18) .
O1C C1C C2C C3C 178.3(8) .
O1C C1C C2C C6C -1.2(13) .
O1C C1C N1C C5C -174.8(7) .
O1C C1C N1C C13C -1.3(11) .
O1C C1C N1C C13Z 5.6(13) .
O2C C5C N1C C1C 174.1(7) .
O2C C5C N1C C13C 1.1(11) .
O2C C5C N1C C13Z -6.2(9) .
C13Z C15C O4C Ce1 162.8(10) .
C13Z C15C O5C Ce1 -162.2(11) .
O4C C15C C13Z N1C -163.8(10) .
O4C C15C C13Z C14Z -13(2) .
O4C C15C O5C Ce1 10.0(7) .
O5C C15C C13Z N1C 8.9(19) .
O5C C15C C13Z C14Z 159.5(16) .
O5C C15C O4C Ce1 -10.0(7) .
C1D C2D C3D C4D 2.5(14) .
C1D C2D C3D C9D -179.6(10) .
C1D C2D C6D C7D -179.8(11) .
C2D C1D N1D C5D -9.0(13) .
C2D C1D N1D C13D 175.8(8) .
C2D C3D C4D C5D -2.2(15) .
C2D C3D C4D C12D 175.8(9) .
C2D C3D C9D C8D 0.4(18) .
C2D C3D C9D C10D -176.8(9) .
C2D C6D C7D C8D -1.4(17) .
C3D C2D C6D C7D 1.0(17) .
C3D C4D C5D N1D -3.3(14) .
C3D C4D C5D O2D 175.5(13) .
C3D C4D C12D C11D 0.0(15) .
C3D C9D C10D C11D 1.8(16) .
C4D C3D C9D C8D 178.2(12) .
C4D C3D C9D C10D 1.1(16) .
C4D C5D N1D C1D 9.3(13) .
C4D C5D N1D C13D -175.6(8) .
C4D C5D O2D Ce1 -136.4(13) .
C5D C4D C12D C11D 178.1(9) .
C6D C2D C3D C4D -178.2(10) .
C6D C2D C3D C9D -0.3(14) .
C6D C7D C8D C9D 1.2(15) .
C7D C8D C9D C3D -0.8(18) .
C7D C8D C9D C10D 176.1(10) .
C8D C9D C10D C11D -175.5(12) .
C9D C3D C4D C5D -180.0(10) .
C9D C3D C4D C12D -1.9(16) .
C9D C10D C11D C12D -3.8(18) .
C10D C11D C12D C4D 2.8(17) .
C12D C4D C5D N1D 178.6(8) .
C12D C4D C5D O2D -2.6(17) .
C13D C14D O3D Ce1 57.4(12) .
C13D C15D O4D Ce1 68.2(19) .
C13D C15D O4D Ce2 -139.6(14) .
C13D C15D O5D Ce1 172.5(7) 8_665
C14D C13D C15D O4D 5.0(19) .
C14D C13D C15D O5D -175.6(12) .
C14D C13D N1D C1D 86.6(10) .
C14D C13D N1D C5D -89.0(10) .
C15D C13D C14D O3D -73.2(13) .
C15D C13D N1D C1D -144.0(9) .
C15D C13D N1D C5D 40.5(11) .
N1D C1D C2D C3D 2.6(13) .
N1D C1D C2D C6D -176.6(9) .
N1D C5D O2D Ce1 42(2) .
N1D C13D C14D O3D 53.7(12) .
N1D C13D C15D O4D -123.5(15) .
N1D C13D C15D O5D 56.0(15) .
O1D C1D C2D C3D -177.4(9) .
O1D C1D C2D C6D 3.4(16) .
O1D C1D N1D C5D 171.0(9) .
O1D C1D N1D C13D -4.2(13) .
O2D C5D N1D C1D -169.5(12) .
O2D C5D N1D C13D 5.5(15) .
O4D C15D O5D Ce1 -8(3) 8_665
O5D C15D O4D Ce1 -111.3(15) .
O5D C15D O4D Ce2 41(3) .
C1E C2E C3E C4E 2(3) .
C1E C2E C3E C9E -177(2) .
C1E C2E C6E C7E 177(3) .
C2E C1E N1E C5E -4(3) .
C2E C1E N1E C13E 172.6(17) .
C2E C3E C4E C5E 3(3) .
C2E C3E C4E C12E 177.8(19) .
C2E C3E C9E C8E -1(4) .
C2E C3E C9E C10E -177.4(19) .
C2E C6E C7E C8E 1(5) .
C3E C2E C6E C7E -3(4) .
C3E C4E C5E N1E -8(3) .
C3E C4E C5E O2E 176(3) .
C3E C4E C12E C11E 9(3) .
C3E C9E C10E C11E -11(3) .
C4E C3E C9E C8E -179(3) .
C4E C3E C9E C10E 4(3) .
C4E C5E N1E C1E 9(3) .
C4E C5E N1E C13E -168.2(17) .
C4E C5E O2E Ce1 -136(3) .
C5E C4E C12E C11E -176(2) .
C6E C2E C3E C4E -178(2) .
C6E C2E C3E C9E 4(3) .
C6E C7E C8E C9E 1(5) .
C7E C8E C9E C3E -1(4) .
C7E C8E C9E C10E 175(2) .
C8E C9E C10E C11E 172(3) .
C9E C3E C4E C5E -179(2) .
C9E C3E C4E C12E -4(3) .
C9E C10E C11E C12E 18(4) .
C10E C11E C12E C4E -16(3) .
C12E C4E C5E N1E 176.9(18) .
C12E C4E C5E O2E 0(4) .
C13E C14E O3E Ce1 59(3) .
C13E C15E O4E Ce1 74(4) .
C13E C15E O4E Ce2 -123(4) .
C13E C15E O5E Ce1 170.8(15) 8_665
C14E C13E C15E O4E -7(4) .
C14E C13E C15E O5E -175(2) .
C14E C13E N1E C1E 89(2) .
C14E C13E N1E C5E -93.8(19) .
C15E C13E C14E O3E -65(3) .
C15E C13E N1E C1E -145.8(19) .
C15E C13E N1E C5E 31(2) .
N1E C1E C2E C3E -1(3) .
N1E C1E C2E C6E 178(2) .
N1E C5E O2E Ce1 47(5) .
N1E C13E C14E O3E 59(3) .
N1E C13E C15E O4E -130(3) .
N1E C13E C15E O5E 63(3) .
O1E C1E C2E C3E -179(2) .
O1E C1E C2E C6E 1(4) .
O1E C1E N1E C5E 173.9(19) .
O1E C1E N1E C13E -9(3) .
O2E C5E N1E C1E -174(3) .
O2E C5E N1E C13E 9(3) .
O4E C15E O5E Ce1 4(5) 8_665
O5E C15E O4E Ce1 -120(3) .
O5E C15E O4E Ce2 43(7) .
